data_1549743
loop_
_publ_author_name
'Hilgar, J. D.'
'Bernbeck, M. G.'
'Flores, B. S.'
'Rinehart, J. D.'

_publ_section_title
;
 Metal-ligand pair anisotropy in a series of mononuclear Er-COT complexes.
;
_journal_issue 36
_journal_name_full 'Chemical science'
_journal_page_first 7204
_journal_page_last 7209
_journal_paper_doi 10.1039/c8sc01361f
_journal_volume 9
_journal_year 2018
_chemical_formula_moiety 'C18 H18 Er I N2'
_chemical_formula_sum 'C18 H18 Er I N2'
_chemical_formula_weight 556.50
_chemical_name_systematic '(\h8-cyclooctatetraenyl)-bis(pyridine)-erbium-iodide '
_chemical_properties_physical Air-sensitive,Moisture-sensitive
_space_group_crystal_system monoclinic
_space_group_IT_number 14
_space_group_name_Hall '-P 2yn'
_space_group_name_H-M_alt 'P 1 21/n 1'
_symmetry_space_group_name_Hall '-P 2yn'
_symmetry_space_group_name_H-M 'P 1 21/n 1'
_atom_sites_solution_hydrogens geom
_atom_sites_solution_primary dual
_audit_creation_date 2018-03-18
_audit_creation_method
;
Olex2 1.2
(compiled 2017.08.10 svn.r3458 for OlexSys, GUI svn.r5381)
;
_audit_update_record
;
2018-03-21 deposited with the CCDC.
2018-07-31 downloaded from the CCDC.
;
_cell_angle_alpha 90
_cell_angle_beta 96.530(2)
_cell_angle_gamma 90
_cell_formula_units_Z 4
_cell_length_a 10.8180(8)
_cell_length_b 8.8916(6)
_cell_length_c 18.3519(13)
_cell_measurement_reflns_used 9860
_cell_measurement_temperature 200
_cell_measurement_theta_max 25.41
_cell_measurement_theta_min 2.23
_cell_volume 1753.8(2)
_computing_cell_refinement 'SAINT v8.37A (Bruker, 2015)'
_computing_data_reduction 'SAINT v8.37A (Bruker, 2015)'
_computing_molecular_graphics 'Olex2 (Dolomanov et al., 2009)'
_computing_publication_material 'Olex2 (Dolomanov et al., 2009)'
_computing_structure_refinement 'ShelXL (Sheldrick, 2015)'
_computing_structure_solution 'ShelXT (Sheldrick, 2015)'
_diffrn_ambient_temperature 200
_diffrn_measured_fraction_theta_full 1.000
_diffrn_measured_fraction_theta_max 0.994
_diffrn_measurement_device_type 'Bruker APEX-II CCD'
_diffrn_measurement_method '\f and \w scans'
_diffrn_radiation_type MoK\a
_diffrn_radiation_wavelength 0.71073
_diffrn_reflns_av_R_equivalents 0.0449
_diffrn_reflns_av_unetI/netI 0.0227
_diffrn_reflns_Laue_measured_fraction_full 1.000
_diffrn_reflns_Laue_measured_fraction_max 0.994
_diffrn_reflns_limit_h_max 13
_diffrn_reflns_limit_h_min -12
_diffrn_reflns_limit_k_max 10
_diffrn_reflns_limit_k_min -10
_diffrn_reflns_limit_l_max 21
_diffrn_reflns_limit_l_min -22
_diffrn_reflns_number 25686
_diffrn_reflns_point_group_measured_fraction_full 1.000
_diffrn_reflns_point_group_measured_fraction_max 0.994
_diffrn_reflns_theta_full 25.242
_diffrn_reflns_theta_max 25.469
_diffrn_reflns_theta_min 2.087
_diffrn_standards_number 0
_exptl_absorpt_coefficient_mu 6.543
_exptl_absorpt_correction_T_max 0.4901
_exptl_absorpt_correction_T_min 0.3663
_exptl_absorpt_correction_type multi-scan
_exptl_absorpt_process_details
'SADABS-2016/2 (Bruker,2016/2) was used for absorption correction. wR2(int) was 0.0960 before and 0.0573 after correction. The Ratio of minimum to maximum transmission is 0.7474. The \l/2 correction factor is Not present.'
_exptl_crystal_colour 'clear orange'
_exptl_crystal_colour_lustre clear
_exptl_crystal_colour_primary orange
_exptl_crystal_density_diffrn 2.108
_exptl_crystal_description plate
_exptl_crystal_F_000 1044
_exptl_crystal_preparation 'Magnetic properties'
_exptl_crystal_recrystallization_method 'Re-crystallisation from solvent: Vapor diffusion of hexane into toluene'
_exptl_crystal_size_max 0.122
_exptl_crystal_size_mid 0.1
_exptl_crystal_size_min 0.073
_refine_diff_density_max 0.480
_refine_diff_density_min -0.353
_refine_diff_density_rms 0.084
_refine_ls_extinction_method none
_refine_ls_goodness_of_fit_ref 1.080
_refine_ls_hydrogen_treatment constr
_refine_ls_matrix_type full
_refine_ls_number_parameters 199
_refine_ls_number_reflns 3231
_refine_ls_number_restraints 0
_refine_ls_restrained_S_all 1.080
_refine_ls_R_factor_all 0.0171
_refine_ls_R_factor_gt 0.0149
_refine_ls_shift/su_max 0.002
_refine_ls_shift/su_mean 0.000
_refine_ls_structure_factor_coef Fsqd
_refine_ls_weighting_details 'w=1/[\s^2^(Fo^2^)+(0.0092P)^2^+1.6289P] where P=(Fo^2^+2Fc^2^)/3'
_refine_ls_weighting_scheme calc
_refine_ls_wR_factor_gt 0.0363
_refine_ls_wR_factor_ref 0.0376
_reflns_Friedel_coverage 0.000
_reflns_number_gt 3012
_reflns_number_total 3231
_reflns_threshold_expression 'I > 2\s(I)'
_cod_data_source_file c8sc01361f2.cif
_cod_data_source_block jr_142_0m
_cod_depositor_comments 'Adding full bibliography for 1549741--1549744.cif.'
_cod_database_code 1549743
_shelx_shelxl_version_number 2018/3
_shelx_space_group_comment
;
The symmetry employed for this shelxl refinement is uniquely defined
by the following loop, which should always be used as a source of
symmetry information in preference to the above space-group names.
They are only intended as comments.
;
_shelx_estimated_absorpt_t_max 0.647
_shelx_estimated_absorpt_t_min 0.502
_olex2_refinement_description
;
1. Fixed Uiso
 At 1.2 times of:
  All C(H) groups
2.a Aromatic/amide H refined with riding coordinates:
 C16(H16), C18(H18), C17(H17), C14(H14), C10(H10), C15(H15), C4(H4), C11(H11),
 C9(H9), C13(H13), C12(H12), C8(H8), C5(H5), C7(H7), C1(H1), C3(H3), C2(H2),
 C6(H6)
;
_olex2_submission_special_instructions 'No special instructions were received'

loop_
_space_group_symop_operation_xyz
'x, y, z'
'-x+1/2, y+1/2, -z+1/2'
'-x, -y, -z'
'x-1/2, -y-1/2, z-1/2'

loop_
_atom_site_label
_atom_site_type_symbol
_atom_site_fract_x
_atom_site_fract_y
_atom_site_fract_z
_atom_site_U_iso_or_equiv
_atom_site_adp_type
_atom_site_occupancy
_atom_site_site_symmetry_order
_atom_site_calc_flag
_atom_site_refinement_flags_posn
Er1 Er 0.16604(2) 0.34413(2) 0.39284(2) 0.01214(5) Uani 1 1 d .
I1 I 0.26090(2) 0.65751(2) 0.43188(2) 0.01684(5) Uani 1 1 d .
N2 N 0.2293(2) 0.2900(2) 0.52605(11) 0.0164(5) Uani 1 1 d .
N1 N 0.38361(19) 0.2667(2) 0.38767(11) 0.0145(4) Uani 1 1 d .
C16 C 0.3004(2) 0.2283(3) 0.67432(14) 0.0197(6) Uani 1 1 d .
H16 H 0.324314 0.208007 0.724773 0.024 Uiso 1 1 calc R
C18 C 0.1526(3) 0.2205(3) 0.56789(14) 0.0204(6) Uani 1 1 d .
H18 H 0.072214 0.192360 0.545810 0.025 Uiso 1 1 calc R
C17 C 0.1839(3) 0.1878(3) 0.64098(14) 0.0206(6) Uani 1 1 d .
H17 H 0.126395 0.138039 0.668171 0.025 Uiso 1 1 calc R
C14 C 0.3425(2) 0.3290(3) 0.55917(14) 0.0163(5) Uani 1 1 d .
H14 H 0.398280 0.379269 0.531009 0.020 Uiso 1 1 calc R
C10 C 0.5807(3) 0.3051(3) 0.34269(15) 0.0232(6) Uani 1 1 d .
H10 H 0.632958 0.367789 0.317527 0.028 Uiso 1 1 calc R
C15 C 0.3810(2) 0.2993(3) 0.63197(14) 0.0179(6) Uani 1 1 d .
H15 H 0.462061 0.327378 0.652886 0.021 Uiso 1 1 calc R
C4 C 0.1091(3) 0.0875(3) 0.33563(15) 0.0250(6) Uani 1 1 d .
H4 H 0.144265 -0.010544 0.337854 0.030 Uiso 1 1 calc R
C11 C 0.6226(3) 0.1682(3) 0.37029(16) 0.0248(7) Uani 1 1 d .
H11 H 0.704411 0.134804 0.364786 0.030 Uiso 1 1 calc R
C9 C 0.4612(2) 0.3499(3) 0.35227(15) 0.0190(6) Uani 1 1 d .
H9 H 0.432583 0.444255 0.332787 0.023 Uiso 1 1 calc R
C13 C 0.4260(3) 0.1321(3) 0.41363(14) 0.0195(6) Uani 1 1 d .
H13 H 0.372158 0.070450 0.438227 0.023 Uiso 1 1 calc R
C12 C 0.5436(3) 0.0801(3) 0.40607(14) 0.0241(6) Uani 1 1 d .
H12 H 0.570101 -0.015234 0.425277 0.029 Uiso 1 1 calc R
C8 C -0.0273(3) 0.4660(3) 0.32536(16) 0.0279(7) Uani 1 1 d .
H8 H -0.063080 0.563706 0.322559 0.034 Uiso 1 1 calc R
C5 C 0.0289(3) 0.1120(3) 0.38971(16) 0.0292(7) Uani 1 1 d .
H5 H 0.024339 0.027839 0.421183 0.035 Uiso 1 1 calc R
C7 C -0.0706(3) 0.3787(4) 0.38073(17) 0.0317(8) Uani 1 1 d .
H7 H -0.130171 0.430060 0.405744 0.038 Uiso 1 1 calc R
C1 C 0.0560(2) 0.4441(3) 0.27301(14) 0.0224(6) Uani 1 1 d .
H1 H 0.065252 0.531114 0.244053 0.027 Uiso 1 1 calc R
C3 C 0.1490(3) 0.1753(3) 0.27917(15) 0.0212(6) Uani 1 1 d .
H3 H 0.202989 0.121290 0.251251 0.025 Uiso 1 1 calc R
C2 C 0.1287(3) 0.3231(3) 0.25378(14) 0.0205(6) Uani 1 1 d .
H2 H 0.175060 0.346622 0.214323 0.025 Uiso 1 1 calc R
C6 C -0.0461(3) 0.2324(4) 0.40782(16) 0.0321(8) Uani 1 1 d .
H6 H -0.090932 0.209551 0.448004 0.039 Uiso 1 1 calc R

loop_
_atom_site_aniso_label
_atom_site_aniso_U_11
_atom_site_aniso_U_22
_atom_site_aniso_U_33
_atom_site_aniso_U_23
_atom_site_aniso_U_13
_atom_site_aniso_U_12
Er1 0.01128(7) 0.01495(7) 0.01014(7) -0.00126(4) 0.00101(5) -0.00180(4)
I1 0.02247(10) 0.01438(9) 0.01416(9) -0.00122(6) 0.00416(7) -0.00293(6)
N2 0.0185(12) 0.0159(11) 0.0143(11) 0.0015(9) -0.0002(9) -0.0024(9)
N1 0.0155(11) 0.0152(11) 0.0125(10) -0.0023(9) 0.0004(8) -0.0011(9)
C16 0.0265(15) 0.0183(14) 0.0133(13) 0.0004(11) -0.0021(11) 0.0036(12)
C18 0.0209(14) 0.0237(14) 0.0163(13) -0.0005(11) 0.0005(11) -0.0063(12)
C17 0.0273(16) 0.0205(14) 0.0151(14) 0.0022(11) 0.0071(11) -0.0037(12)
C14 0.0171(14) 0.0142(13) 0.0178(14) 0.0004(10) 0.0024(11) -0.0007(10)
C10 0.0177(15) 0.0258(15) 0.0270(16) -0.0092(12) 0.0063(12) -0.0048(12)
C15 0.0193(14) 0.0148(13) 0.0180(14) -0.0011(11) -0.0049(11) -0.0005(11)
C4 0.0271(16) 0.0165(14) 0.0289(16) -0.0056(12) -0.0071(12) -0.0033(12)
C11 0.0157(14) 0.0323(17) 0.0252(16) -0.0144(12) -0.0023(12) 0.0058(12)
C9 0.0173(14) 0.0164(13) 0.0232(15) -0.0033(11) 0.0028(11) -0.0003(11)
C13 0.0255(16) 0.0190(14) 0.0133(13) -0.0007(11) -0.0002(11) 0.0009(11)
C12 0.0309(16) 0.0206(15) 0.0191(14) -0.0042(12) -0.0040(12) 0.0092(12)
C8 0.0205(15) 0.0293(16) 0.0308(16) -0.0098(13) -0.0111(12) 0.0073(13)
C5 0.0318(17) 0.0307(16) 0.0231(15) 0.0047(13) -0.0053(13) -0.0224(14)
C7 0.0108(14) 0.054(2) 0.0295(17) -0.0230(16) 0.0006(12) 0.0041(14)
C1 0.0218(15) 0.0246(15) 0.0184(14) 0.0045(11) -0.0077(11) -0.0034(12)
C3 0.0167(14) 0.0260(15) 0.0203(15) -0.0127(11) -0.0003(11) 0.0003(11)
C2 0.0174(14) 0.0327(16) 0.0108(13) -0.0025(11) -0.0004(11) -0.0071(12)
C6 0.0187(15) 0.061(2) 0.0181(15) -0.0122(15) 0.0076(12) -0.0216(15)

loop_
_atom_type_symbol
_atom_type_description
_atom_type_scat_dispersion_real
_atom_type_scat_dispersion_imag
_atom_type_scat_source
C C 0.0033 0.0016 'International Tables Vol C Tables 4.2.6.8 and 6.1.1.4'
H H 0.0000 0.0000 'International Tables Vol C Tables 4.2.6.8 and 6.1.1.4'
Er Er -0.2586 4.9576 'International Tables Vol C Tables 4.2.6.8 and 6.1.1.4'
I I -0.4742 1.8119 'International Tables Vol C Tables 4.2.6.8 and 6.1.1.4'
N N 0.0061 0.0033 'International Tables Vol C Tables 4.2.6.8 and 6.1.1.4'

loop_
_geom_angle_atom_site_label_1
_geom_angle_atom_site_label_2
_geom_angle_atom_site_label_3
_geom_angle
N2 Er1 I1 84.18(5)
N2 Er1 C4 104.77(8)
N2 Er1 C8 132.28(8)
N2 Er1 C5 87.70(8)
N2 Er1 C7 105.45(9)
N2 Er1 C1 163.74(8)
N2 Er1 C3 131.89(8)
N2 Er1 C2 163.24(8)
N2 Er1 C6 88.23(8)
N1 Er1 I1 88.09(5)
N1 Er1 N2 80.11(7)
N1 Er1 C4 85.48(8)
N1 Er1 C8 146.60(9)
N1 Er1 C5 109.28(9)
N1 Er1 C7 168.27(8)
N1 Er1 C1 114.84(8)
N1 Er1 C3 77.61(8)
N1 Er1 C2 89.10(8)
N1 Er1 C6 140.56(10)
C4 Er1 I1 167.88(7)
C4 Er1 C7 83.11(10)
C4 Er1 C3 31.83(9)
C8 Er1 I1 87.77(7)
C8 Er1 C4 91.95(9)
C8 Er1 C7 31.81(10)
C8 Er1 C3 82.78(9)
C5 Er1 I1 159.26(8)
C5 Er1 C4 32.08(10)
C5 Er1 C8 83.65(10)
C5 Er1 C7 61.32(11)
C5 Er1 C1 92.86(9)
C5 Er1 C3 61.11(9)
C5 Er1 C2 83.79(9)
C5 Er1 C6 32.11(11)
C7 Er1 I1 102.63(7)
C1 Er1 I1 89.74(6)
C1 Er1 C4 83.67(9)
C1 Er1 C8 32.04(9)
C1 Er1 C7 61.17(10)
C1 Er1 C3 61.08(9)
C1 Er1 C2 32.00(9)
C1 Er1 C6 83.72(10)
C3 Er1 I1 136.38(6)
C3 Er1 C7 91.20(9)
C2 Er1 I1 108.41(6)
C2 Er1 C4 61.28(9)
C2 Er1 C8 61.05(9)
C2 Er1 C7 83.03(9)
C2 Er1 C3 31.92(9)
C6 Er1 I1 128.28(8)
C6 Er1 C4 61.19(10)
C6 Er1 C8 61.17(11)
C6 Er1 C7 31.98(11)
C6 Er1 C3 82.91(9)
C6 Er1 C2 92.14(9)
C18 N2 Er1 121.84(16)
C18 N2 C14 116.7(2)
C14 N2 Er1 121.49(17)
C9 N1 Er1 121.17(17)
C9 N1 C13 117.0(2)
C13 N1 Er1 121.44(17)
C17 C16 H16 121.0
C17 C16 C15 118.1(2)
C15 C16 H16 121.0
N2 C18 H18 118.2
N2 C18 C17 123.7(2)
C17 C18 H18 118.2
C16 C17 H17 120.4
C18 C17 C16 119.1(3)
C18 C17 H17 120.4
N2 C14 H14 118.5
N2 C14 C15 123.1(2)
C15 C14 H14 118.5
C11 C10 H10 120.6
C11 C10 C9 118.8(3)
C9 C10 H10 120.6
C16 C15 H15 120.3
C14 C15 C16 119.4(2)
C14 C15 H15 120.3
Er1 C4 H4 136.4
C5 C4 Er1 73.23(16)
C5 C4 H4 112.8
C3 C4 Er1 74.17(15)
C3 C4 H4 112.8
C3 C4 C5 134.4(3)
C10 C11 H11 120.6
C10 C11 C12 118.8(3)
C12 C11 H11 120.6
N1 C9 C10 123.3(2)
N1 C9 H9 118.4
C10 C9 H9 118.4
N1 C13 H13 118.5
N1 C13 C12 122.9(3)
C12 C13 H13 118.5
C11 C12 H12 120.4
C13 C12 C11 119.2(3)
C13 C12 H12 120.4
Er1 C8 H8 136.2
C7 C8 Er1 74.65(16)
C7 C8 H8 112.3
C7 C8 C1 135.5(3)
C1 C8 Er1 73.63(15)
C1 C8 H8 112.3
Er1 C5 H5 134.2
C4 C5 Er1 74.70(16)
C4 C5 H5 112.7
C6 C5 Er1 74.13(17)
C6 C5 C4 134.7(3)
C6 C5 H5 112.7
Er1 C7 H7 137.9
C8 C7 Er1 73.54(16)
C8 C7 H7 112.6
C8 C7 C6 134.7(3)
C6 C7 Er1 73.27(16)
C6 C7 H7 112.6
Er1 C1 H1 134.5
C8 C1 Er1 74.34(15)
C8 C1 H1 112.7
C2 C1 Er1 74.22(15)
C2 C1 C8 134.5(3)
C2 C1 H1 112.7
Er1 C3 H3 138.1
C4 C3 Er1 74.00(15)
C4 C3 H3 112.1
C4 C3 C2 135.8(3)
C2 C3 Er1 73.46(15)
C2 C3 H3 112.1
Er1 C2 H2 135.3
C1 C2 Er1 73.78(15)
C1 C2 C3 135.0(3)
C1 C2 H2 112.5
C3 C2 Er1 74.63(15)
C3 C2 H2 112.5
Er1 C6 H6 135.6
C5 C6 Er1 73.76(16)
C5 C6 C7 135.4(3)
C5 C6 H6 112.3
C7 C6 Er1 74.75(17)
C7 C6 H6 112.3

loop_
_geom_bond_atom_site_label_1
_geom_bond_atom_site_label_2
_geom_bond_distance
Er1 I1 3.0271(3)
Er1 N2 2.509(2)
Er1 N1 2.465(2)
Er1 C4 2.558(3)
Er1 C8 2.548(3)
Er1 C5 2.539(3)
Er1 C7 2.562(3)
Er1 C1 2.539(2)
Er1 C3 2.560(3)
Er1 C2 2.545(3)
Er1 C6 2.544(3)
N2 C18 1.343(3)
N2 C14 1.349(3)
N1 C9 1.340(3)
N1 C13 1.349(3)
C16 H16 0.9500
C16 C17 1.384(4)
C16 C15 1.384(4)
C18 H18 0.9500
C18 C17 1.377(4)
C17 H17 0.9500
C14 H14 0.9500
C14 C15 1.379(4)
C10 H10 0.9500
C10 C11 1.376(4)
C10 C9 1.384(4)
C15 H15 0.9500
C4 H4 0.9500
C4 C5 1.408(4)
C4 C3 1.403(4)
C11 H11 0.9500
C11 C12 1.379(4)
C9 H9 0.9500
C13 H13 0.9500
C13 C12 1.376(4)
C12 H12 0.9500
C8 H8 0.9500
C8 C7 1.401(5)
C8 C1 1.404(4)
C5 H5 0.9500
C5 C6 1.405(5)
C7 H7 0.9500
C7 C6 1.407(5)
C1 H1 0.9500
C1 C2 1.401(4)
C3 H3 0.9500
C3 C2 1.404(4)
C2 H2 0.9500
C6 H6 0.9500
